data_7051608
loop_
_publ_author_name
'Rosokha, Sergiy V.'
'Lu, Jianjiang'
'Han, Bing'
'Kochi, Jay K.'

_publ_section_title
;
 Unusual structural effects of intermolecular \p-bonding in the
 tetracyanopyrazine (ion-radical) dimer
;
_journal_issue 3
_journal_name_full 'New Journal of Chemistry'
_journal_page_first 545
_journal_paper_doi 10.1039/b812829d
_journal_volume 33
_journal_year 2009
_chemical_formula_moiety 'C6 H4 S4, C8 N6'
_chemical_formula_sum 'C14 H4 N6 S4'
_chemical_formula_weight 384.47
_chemical_name_systematic
;
?
;
_space_group_IT_number 2
_symmetry_cell_setting triclinic
_symmetry_space_group_name_Hall '-P 1'
_symmetry_space_group_name_H-M 'P -1'
_atom_sites_solution_hydrogens geom
_atom_sites_solution_primary direct
_atom_sites_solution_secondary difmap
_audit_creation_method SHELXL-97
_cell_angle_alpha 86.475(2)
_cell_angle_beta 75.290(2)
_cell_angle_gamma 75.507(2)
_cell_formula_units_Z 1
_cell_length_a 6.0656(8)
_cell_length_b 7.8452(11)
_cell_length_c 8.6868(12)
_cell_measurement_temperature 173(2)
_cell_volume 387.10(9)
_computing_cell_refinement 'Bruker SMART'
_computing_data_collection 'Bruker SMART'
_computing_data_reduction 'Bruker SHELXTL'
_computing_molecular_graphics 'Bruker SHELXTL'
_computing_publication_material 'Bruker SHELXTL'
_computing_structure_refinement 'SHELXL-97 (Sheldrick, 1997)'
_computing_structure_solution 'SHELXS-97 (Sheldrick, 1990)'
_diffrn_ambient_temperature 173(2)
_diffrn_measured_fraction_theta_full 0.993
_diffrn_measured_fraction_theta_max 0.960
_diffrn_measurement_device_type 'CCD area detector'
_diffrn_measurement_method 'phi and omega scans'
_diffrn_radiation_monochromator graphite
_diffrn_radiation_source 'fine-focus sealed tube'
_diffrn_radiation_type MoK\a
_diffrn_radiation_wavelength 0.71073
_diffrn_reflns_av_R_equivalents 0.0162
_diffrn_reflns_av_sigmaI/netI 0.0168
_diffrn_reflns_limit_h_max 8
_diffrn_reflns_limit_h_min -8
_diffrn_reflns_limit_k_max 11
_diffrn_reflns_limit_k_min -10
_diffrn_reflns_limit_l_max 12
_diffrn_reflns_limit_l_min -12
_diffrn_reflns_number 5845
_diffrn_reflns_theta_full 29.00
_diffrn_reflns_theta_max 30.51
_diffrn_reflns_theta_min 2.42
_diffrn_standards_decay_% 0
_diffrn_standards_interval_count 0
_diffrn_standards_interval_time 0
_diffrn_standards_number 0
_exptl_absorpt_coefficient_mu 0.622
_exptl_absorpt_correction_T_max 0.8856
_exptl_absorpt_correction_T_min 0.8353
_exptl_absorpt_correction_type multi-scan
_exptl_absorpt_process_details '(SADABS; Bruker, 2003)'
_exptl_crystal_colour red
_exptl_crystal_density_diffrn 1.649
_exptl_crystal_density_method 'not measured'
_exptl_crystal_description block
_exptl_crystal_F_000 194
_exptl_crystal_size_max 0.30
_exptl_crystal_size_mid 0.25
_exptl_crystal_size_min 0.20
_refine_diff_density_max 0.280
_refine_diff_density_min -0.390
_refine_diff_density_rms 0.136
_refine_ls_extinction_method none
_refine_ls_goodness_of_fit_ref 1.064
_refine_ls_hydrogen_treatment constr
_refine_ls_matrix_type full
_refine_ls_number_parameters 109
_refine_ls_number_reflns 2273
_refine_ls_number_restraints 0
_refine_ls_restrained_S_all 1.064
_refine_ls_R_factor_all 0.0322
_refine_ls_R_factor_gt 0.0305
_refine_ls_shift/su_max 0.001
_refine_ls_shift/su_mean 0.000
_refine_ls_structure_factor_coef Fsqd
_refine_ls_weighting_details 'calc w=1/[\s^2^(Fo^2^)+(0.0487P)^2^+0.0992P] where P=(Fo^2^+2Fc^2^)/3'
_refine_ls_weighting_scheme calc
_refine_ls_wR_factor_gt 0.0820
_refine_ls_wR_factor_ref 0.0838
_reflns_number_gt 2124
_reflns_number_total 2273
_reflns_threshold_expression >2sigma(I)
_cod_data_source_file b812829d.txt
_cod_data_source_block ros68
_cod_original_sg_symbol_H-M P-1
_cod_database_code 7051608

loop_
_symmetry_equiv_pos_as_xyz
'x, y, z'
'-x, -y, -z'

loop_
_atom_site_label
_atom_site_type_symbol
_atom_site_fract_x
_atom_site_fract_y
_atom_site_fract_z
_atom_site_U_iso_or_equiv
_atom_site_adp_type
_atom_site_occupancy
_atom_site_symmetry_multiplicity
_atom_site_calc_flag
_atom_site_refinement_flags
_atom_site_disorder_assembly
_atom_site_disorder_group
S1 S 0.23225(5) 0.67748(4) 0.17849(3) 0.02863(10) Uani 1 1 d . . .
S2 S 0.72541(5) 0.49274(4) 0.16315(4) 0.03332(10) Uani 1 1 d . . .
C1 C 0.5702(3) 0.62401(19) 0.32903(14) 0.0357(3) Uani 1 1 d . . .
H1 H 0.6416 0.6352 0.4122 0.043 Uiso 1 1 calc R . .
C2 C 0.3487(3) 0.70798(18) 0.33557(14) 0.0349(3) Uani 1 1 d . . .
H2 H 0.2569 0.7821 0.4230 0.042 Uiso 1 1 calc R . .
C3 C 0.49128(19) 0.53507(14) 0.07153(12) 0.0237(2) Uani 1 1 d . . .
C4 C 0.2516(2) 0.21116(15) 0.26323(13) 0.0268(2) Uani 1 1 d . . .
C5 C 0.37776(19) 0.10284(14) 0.12497(12) 0.0240(2) Uani 1 1 d . . .
C6 C 0.38967(19) -0.00557(14) -0.11281(12) 0.0242(2) Uani 1 1 d . . .
C7 C 0.2759(2) -0.01359(15) -0.23909(13) 0.0276(2) Uani 1 1 d . . .
N1 N 0.1598(2) 0.29575(16) 0.37481(13) 0.0358(2) Uani 1 1 d . . .
N2 N 0.26543(16) 0.09725(12) 0.01200(10) 0.0255(2) Uani 1 1 d . . .
N3 N 0.1906(2) -0.02078(16) -0.34076(13) 0.0375(2) Uani 1 1 d . . .

loop_
_atom_site_aniso_label
_atom_site_aniso_U_11
_atom_site_aniso_U_22
_atom_site_aniso_U_33
_atom_site_aniso_U_23
_atom_site_aniso_U_13
_atom_site_aniso_U_12
S1 0.02798(15) 0.02801(16) 0.02813(15) -0.00728(10) -0.00385(11) -0.00495(11)
S2 0.02918(16) 0.04362(19) 0.03045(16) -0.00453(12) -0.01294(12) -0.00804(12)
C1 0.0462(7) 0.0473(7) 0.0214(5) -0.0015(5) -0.0107(5) -0.0227(6)
C2 0.0466(7) 0.0388(6) 0.0209(5) -0.0074(4) -0.0011(5) -0.0190(5)
C3 0.0240(4) 0.0254(5) 0.0229(5) -0.0030(4) -0.0060(4) -0.0072(4)
C4 0.0288(5) 0.0293(5) 0.0235(5) -0.0031(4) -0.0071(4) -0.0077(4)
C5 0.0288(5) 0.0239(5) 0.0196(4) -0.0021(4) -0.0046(4) -0.0078(4)
C6 0.0290(5) 0.0251(5) 0.0203(4) -0.0012(4) -0.0075(4) -0.0083(4)
C7 0.0304(5) 0.0279(5) 0.0245(5) -0.0049(4) -0.0076(4) -0.0052(4)
N1 0.0375(6) 0.0404(6) 0.0288(5) -0.0086(4) -0.0045(4) -0.0098(5)
N2 0.0290(5) 0.0261(5) 0.0218(4) -0.0025(3) -0.0066(4) -0.0067(4)
N3 0.0427(6) 0.0392(6) 0.0342(5) -0.0068(4) -0.0167(5) -0.0074(5)

loop_
_atom_type_symbol
_atom_type_description
_atom_type_scat_dispersion_real
_atom_type_scat_dispersion_imag
_atom_type_scat_source
C C 0.0033 0.0016 'International Tables Vol C Tables 4.2.6.8 and 6.1.1.4'
H H 0.0000 0.0000 'International Tables Vol C Tables 4.2.6.8 and 6.1.1.4'
N N 0.0061 0.0033 'International Tables Vol C Tables 4.2.6.8 and 6.1.1.4'
S S 0.1246 0.1234 'International Tables Vol C Tables 4.2.6.8 and 6.1.1.4'

loop_
_geom_angle_atom_site_label_1
_geom_angle_atom_site_label_2
_geom_angle_atom_site_label_3
_geom_angle
_geom_angle_site_symmetry_1
_geom_angle_site_symmetry_3
_geom_angle_publ_flag
C2 S1 C3 94.85(6) . . ?
C1 S2 C3 94.94(6) . . ?
C2 C1 S2 117.85(9) . . ?
C2 C1 H1 121.1 . . ?
S2 C1 H1 121.1 . . ?
C1 C2 S1 117.74(9) . . ?
C1 C2 H2 121.1 . . ?
S1 C2 H2 121.1 . . ?
C3 C3 S2 122.79(12) 2_665 . ?
C3 C3 S1 122.58(12) 2_665 . ?
S2 C3 S1 114.62(6) . . ?
N1 C4 C5 177.23(13) . . ?
N2 C5 C6 121.98(9) . 2_655 ?
N2 C5 C4 117.86(10) . . ?
C6 C5 C4 120.15(10) 2_655 . ?
N2 C6 C5 122.60(10) . 2_655 ?
N2 C6 C7 117.28(10) . . ?
C5 C6 C7 120.12(10) 2_655 . ?
N3 C7 C6 178.63(13) . . ?
C6 N2 C5 115.42(9) . . ?

loop_
_geom_bond_atom_site_label_1
_geom_bond_atom_site_label_2
_geom_bond_distance
_geom_bond_site_symmetry_2
_geom_bond_publ_flag
S1 C2 1.7413(13) . ?
S1 C3 1.7571(11) . ?
S2 C1 1.7411(14) . ?
S2 C3 1.7510(11) . ?
C1 C2 1.329(2) . ?
C1 H1 0.9500 . ?
C2 H2 0.9500 . ?
C3 C3 1.359(2) 2_665 ?
C4 N1 1.1446(16) . ?
C4 C5 1.4434(15) . ?
C5 N2 1.3375(14) . ?
C5 C6 1.4068(15) 2_655 ?
C6 N2 1.3351(14) . ?
C6 C5 1.4067(15) 2_655 ?
C6 C7 1.4483(15) . ?
C7 N3 1.1421(16) . ?
